data_7042570
loop_
_publ_author_name
'Pieper, Martin'
'Lamm, Jan-Hendrik'
'Neumann, Beate'
'Stammler, Hans-Georg'
'Mitzel, Norbert W.'

_publ_section_title
;
 Methylene-bridged, intramolecular donor-acceptor systems based on
 rare-earth metals and phosphinomethanides.
;
_journal_issue 16
_journal_name_full 'Dalton transactions (Cambridge, England : 2003)'
_journal_page_first 5326
_journal_page_last 5336
_journal_paper_doi 10.1039/c7dt00554g
_journal_volume 46
_journal_year 2017
_chemical_formula_moiety 'C36 H30 Ho2'
_chemical_formula_sum 'C36 H30 Ho2'
_chemical_formula_weight 792.46
_space_group_crystal_system monoclinic
_space_group_IT_number 14
_space_group_name_Hall '-P 2yn'
_space_group_name_H-M_alt 'P 1 21/n 1'
_symmetry_space_group_name_Hall '-P 2yn'
_symmetry_space_group_name_H-M 'P 1 21/n 1'
_atom_sites_solution_hydrogens geom
_atom_sites_solution_primary direct
_audit_creation_date 2017-02-09
_audit_creation_method
;
  Olex2 1.2-ac2
  (compiled 2012.03.27 svn.r2268, GUI svn.r4156)
;
_audit_update_record
;
2017-02-10 deposited with the CCDC.
2017-03-22 downloaded from the CCDC.
;
_cell_angle_alpha 90
_cell_angle_beta 100.1580(15)
_cell_angle_gamma 90
_cell_formula_units_Z 2
_cell_length_a 8.55473(13)
_cell_length_b 10.29020(12)
_cell_length_c 16.2245(2)
_cell_measurement_reflns_used 57358
_cell_measurement_temperature 100.00(11)
_cell_measurement_theta_max 30.0290
_cell_measurement_theta_min 2.3330
_cell_volume 1405.85(3)
_computing_cell_refinement
;
CrysAlisPro, Agilent Technologies,
Version 1.171.37.35 (release 13-08-2014 CrysAlis171 .NET)
(compiled Aug 13 2014,18:06:01)
;
_computing_data_collection
;
CrysAlisPro, Agilent Technologies,
Version 1.171.37.35 (release 13-08-2014 CrysAlis171 .NET)
(compiled Aug 13 2014,18:06:01)
;
_computing_data_reduction
;
CrysAlisPro, Agilent Technologies,
Version 1.171.37.35 (release 13-08-2014 CrysAlis171 .NET)
(compiled Aug 13 2014,18:06:01)
;
_computing_molecular_graphics
;
O. V. Dolomanov, L. J. Bourhis, R. J. Gildea, J. A. K. Howard and H. Puschmann,
OLEX2: a complete structure solution, refinement and analysis program.
J. Appl. Cryst. (2009). 42, 339-341.
;
_computing_publication_material
;
O. V. Dolomanov, L. J. Bourhis, R. J. Gildea, J. A. K. Howard and H. Puschmann,
OLEX2: a complete structure solution, refinement and analysis program.
J. Appl. Cryst. (2009). 42, 339-341.
;
_computing_structure_refinement
;
SHELXL, G.M. Sheldrick, Acta Cryst.
(2008). A64, 112-122
;
_computing_structure_solution
;
SHELXS, G.M. Sheldrick, Acta Cryst.
(2008). A64, 112-122
;
_diffrn_ambient_environment N~2~
_diffrn_ambient_temperature 100.00(11)
_diffrn_detector 'CCD plate'
_diffrn_detector_area_resol_mean 8.0951
_diffrn_detector_type Eos
_diffrn_measured_fraction_theta_full 0.9993
_diffrn_measured_fraction_theta_max 0.9941
_diffrn_measurement_details
;
#__ type_ start__ end____ width___ exp.time_
  1 omega   -4.00   94.00   1.0000    3.2200
omega____ theta____ kappa____ phi______ frames
    -       24.8708   77.0000 -180.0000 98

#__ type_ start__ end____ width___ exp.time_
  2 omega  -20.00   65.00   1.0000    3.2200
omega____ theta____ kappa____ phi______ frames
    -       24.8708  -99.0000  -60.0000 85

#__ type_ start__ end____ width___ exp.time_
  3 omega   -4.00   94.00   1.0000    3.2200
omega____ theta____ kappa____ phi______ frames
    -       24.8708   77.0000   60.0000 98

#__ type_ start__ end____ width___ exp.time_
  4 omega  -47.00   63.00   1.0000    3.2200
omega____ theta____ kappa____ phi______ frames
    -       24.8708  -19.0000  -60.0000 110

#__ type_ start__ end____ width___ exp.time_
  5 omega    6.00   93.00   1.0000    3.2200
omega____ theta____ kappa____ phi______ frames
    -       24.8708   57.0000    0.0000 87

#__ type_ start__ end____ width___ exp.time_
  6 omega    3.00   95.00   1.0000    3.2200
omega____ theta____ kappa____ phi______ frames
    -       24.8708   38.0000 -180.0000 92

#__ type_ start__ end____ width___ exp.time_
  7 omega   -4.00   94.00   1.0000    3.2200
omega____ theta____ kappa____ phi______ frames
    -       24.8708   77.0000 -120.0000 98

#__ type_ start__ end____ width___ exp.time_
  8 omega  -46.00   47.00   1.0000    3.2200
omega____ theta____ kappa____ phi______ frames
    -       24.8708  -38.0000   60.0000 93

#__ type_ start__ end____ width___ exp.time_
  9 omega  -20.00   65.00   1.0000    3.2200
omega____ theta____ kappa____ phi______ frames
    -       24.8708  -99.0000 -150.0000 85

#__ type_ start__ end____ width___ exp.time_
 10 omega  -20.00   65.00   1.0000    3.2200
omega____ theta____ kappa____ phi______ frames
    -       24.8708  -99.0000   60.0000 85

#__ type_ start__ end____ width___ exp.time_
 11 omega  -46.00   96.00   1.0000    3.2200
omega____ theta____ kappa____ phi______ frames
    -       24.8708    0.0000  120.0000 142

#__ type_ start__ end____ width___ exp.time_
 12 omega  -95.00   48.00   1.0000    3.2200
omega____ theta____ kappa____ phi______ frames
    -      -23.5000    0.0000 -180.0000 143

#__ type_ start__ end____ width___ exp.time_
 13 omega  -95.00   48.00   1.0000    3.2200
omega____ theta____ kappa____ phi______ frames
    -      -23.5000    0.0000 -150.0000 143

#__ type_ start__ end____ width___ exp.time_
 14 omega  -86.00   -9.00   1.0000    3.2200
omega____ theta____ kappa____ phi______ frames
    -      -23.5000  137.0000  154.3502 77

#__ type_ start__ end____ width___ exp.time_
 15 omega   35.00   99.00   1.0000    3.2200
omega____ theta____ kappa____ phi______ frames
    -       24.8708  178.0000   60.0000 64

#__ type_ start__ end____ width___ exp.time_
 16 omega   -4.00   94.00   1.0000    3.2200
omega____ theta____ kappa____ phi______ frames
    -       24.8708   77.0000  -60.0000 98

#__ type_ start__ end____ width___ exp.time_
 17 omega  -20.00   65.00   1.0000    3.2200
omega____ theta____ kappa____ phi______ frames
    -       24.8708  -99.0000    0.0000 85

#__ type_ start__ end____ width___ exp.time_
 18 omega    6.00   93.00   1.0000    3.2200
omega____ theta____ kappa____ phi______ frames
    -       24.8708   57.0000  120.0000 87

#__ type_ start__ end____ width___ exp.time_
 19 omega    6.00   93.00   1.0000    3.2200
omega____ theta____ kappa____ phi______ frames
    -       24.8708   57.0000  -60.0000 87

#__ type_ start__ end____ width___ exp.time_
 20 omega  -20.00   65.00   1.0000    3.2200
omega____ theta____ kappa____ phi______ frames
    -       24.8708  -99.0000  120.0000 85

#__ type_ start__ end____ width___ exp.time_
 21 omega  -95.00   48.00   1.0000    3.2200
omega____ theta____ kappa____ phi______ frames
    -      -23.5000    0.0000  -90.0000 143

#__ type_ start__ end____ width___ exp.time_
 22 omega  -95.00   48.00   1.0000    3.2200
omega____ theta____ kappa____ phi______ frames
    -      -23.5000    0.0000  -60.0000 143

#__ type_ start__ end____ width___ exp.time_
 23 omega  -95.00   48.00   1.0000    3.2200
omega____ theta____ kappa____ phi______ frames
    -      -23.5000    0.0000  -30.0000 143

#__ type_ start__ end____ width___ exp.time_
 24 omega  -95.00   48.00   1.0000    3.2200
omega____ theta____ kappa____ phi______ frames
    -      -23.5000    0.0000    0.0000 143

#__ type_ start__ end____ width___ exp.time_
 25 omega  -95.00   48.00   1.0000    3.2200
omega____ theta____ kappa____ phi______ frames
    -      -23.5000    0.0000   30.0000 143

#__ type_ start__ end____ width___ exp.time_
 26 omega  -95.00   48.00   1.0000    3.2200
omega____ theta____ kappa____ phi______ frames
    -      -23.5000    0.0000   60.0000 143

#__ type_ start__ end____ width___ exp.time_
 27 omega  -95.00   48.00   1.0000    3.2200
omega____ theta____ kappa____ phi______ frames
    -      -23.5000    0.0000   90.0000 143

#__ type_ start__ end____ width___ exp.time_
 28 omega  -95.00   48.00   1.0000    3.2200
omega____ theta____ kappa____ phi______ frames
    -      -23.5000    0.0000  120.0000 143

#__ type_ start__ end____ width___ exp.time_
 29 omega  -95.00   48.00   1.0000    3.2200
omega____ theta____ kappa____ phi______ frames
    -      -23.5000    0.0000 -120.0000 143

#__ type_ start__ end____ width___ exp.time_
 30 omega  -95.00   48.00   1.0000    3.2200
omega____ theta____ kappa____ phi______ frames
    -      -23.5000    0.0000  150.0000 143

#__ type_ start__ end____ width___ exp.time_
 31 omega  -46.00   96.00   1.0000    3.2200
omega____ theta____ kappa____ phi______ frames
    -       24.8708    0.0000 -150.0000 142

#__ type_ start__ end____ width___ exp.time_
 32 omega  -46.00   96.00   1.0000    3.2200
omega____ theta____ kappa____ phi______ frames
    -       24.8708    0.0000 -120.0000 142

#__ type_ start__ end____ width___ exp.time_
 33 omega  -46.00   90.00   1.0000    3.2200
omega____ theta____ kappa____ phi______ frames
    -       24.8708    0.0000  -90.0000 136

#__ type_ start__ end____ width___ exp.time_
 34 omega  -46.00   96.00   1.0000    3.2200
omega____ theta____ kappa____ phi______ frames
    -       24.8708    0.0000 -180.0000 142
;
_diffrn_measurement_device 'four-circle diffractometer'
_diffrn_measurement_device_type 'SuperNova, Single source at offset, Eos'
_diffrn_measurement_method '\w scans'
_diffrn_orient_matrix_UB_11 -0.0090538000
_diffrn_orient_matrix_UB_12 -0.0684498000
_diffrn_orient_matrix_UB_13 -0.0030611000
_diffrn_orient_matrix_UB_21 0.0547539000
_diffrn_orient_matrix_UB_22 -0.0022813000
_diffrn_orient_matrix_UB_23 -0.0281158000
_diffrn_orient_matrix_UB_31 0.0633433000
_diffrn_orient_matrix_UB_32 -0.0078178000
_diffrn_orient_matrix_UB_33 0.0342494000
_diffrn_radiation_monochromator mirror
_diffrn_radiation_probe x-ray
_diffrn_radiation_type 'Mo K\a'
_diffrn_radiation_wavelength 0.71073
_diffrn_reflns_av_R_equivalents 0.0742
_diffrn_reflns_av_unetI/netI 0.0169
_diffrn_reflns_Laue_measured_fraction_full 0.999
_diffrn_reflns_Laue_measured_fraction_max 0.999
_diffrn_reflns_limit_h_max 12
_diffrn_reflns_limit_h_min -12
_diffrn_reflns_limit_k_max 14
_diffrn_reflns_limit_k_min -14
_diffrn_reflns_limit_l_max 22
_diffrn_reflns_limit_l_min -22
_diffrn_reflns_number 128271
_diffrn_reflns_point_group_measured_fraction_full 0.999
_diffrn_reflns_point_group_measured_fraction_max 0.999
_diffrn_reflns_theta_full 25.242
_diffrn_reflns_theta_max 29.998
_diffrn_reflns_theta_min 2.528
_diffrn_source 'SuperNova (Mo) X-ray Source'
_exptl_absorpt_coefficient_mu 5.610
_exptl_absorpt_correction_T_max 0.669
_exptl_absorpt_correction_T_min 0.487
_exptl_absorpt_correction_type gaussian
_exptl_absorpt_process_details
;
CrysAlisPro, Agilent Technologies,
Version 1.171.37.35 (release 13-08-2014 CrysAlis171 .NET)
(compiled Aug 13 2014,18:06:01)
Numerical absorption correction based on gaussian integration over
            a multifaceted crystal model
Empirical absorption correction using spherical harmonics,
 implemented in SCALE3 ABSPACK scaling algorithm.
;
_exptl_crystal_colour 'clear colourless'
_exptl_crystal_colour_lustre clear
_exptl_crystal_colour_primary colourless
_exptl_crystal_density_diffrn 1.872
_exptl_crystal_description fragment
_exptl_crystal_F_000 760
_exptl_crystal_size_max 0.3928
_exptl_crystal_size_mid 0.3165
_exptl_crystal_size_min 0.2556
_refine_diff_density_max 1.468
_refine_diff_density_min -1.118
_refine_diff_density_rms 0.120
_refine_ls_extinction_method none
_refine_ls_goodness_of_fit_ref 1.181
_refine_ls_hydrogen_treatment constr
_refine_ls_matrix_type full
_refine_ls_number_parameters 172
_refine_ls_number_reflns 4087
_refine_ls_number_restraints 0
_refine_ls_restrained_S_all 1.181
_refine_ls_R_factor_all 0.0250
_refine_ls_R_factor_gt 0.0220
_refine_ls_shift/su_max 0.002
_refine_ls_shift/su_mean 0.000
_refine_ls_structure_factor_coef Fsqd
_refine_ls_weighting_details 'w=1/[\s^2^(Fo^2^)+(0.0215P)^2^+2.6895P] where P=(Fo^2^+2Fc^2^)/3'
_refine_ls_weighting_scheme calc
_refine_ls_wR_factor_gt 0.0547
_refine_ls_wR_factor_ref 0.0570
_reflns_Friedel_coverage 0.000
_reflns_number_gt 3800
_reflns_number_total 4087
_reflns_threshold_expression 'I > 2\s(I)'
_cod_data_source_file c7dt00554g2.cif
_cod_data_source_block compound8
_cod_depositor_comments 'Adding full bibliography for 7042559--7042570.cif.'
_cod_database_code 7042570
_chemical_oxdiff_formula 'C36 H30 Ho2'
_reflns_odcompleteness_completeness 99.93
_reflns_odcompleteness_iscentric 1
_reflns_odcompleteness_theta 26.32
_olex2_date_sample_data_collection 2014-12-04
_olex2_date_sample_submission 1416956400
_olex2_refinement_description
;
1. Fixed Uiso
 At 1.2 times of:
  All C(H) groups
2.a Aromatic/amide H refined with riding coordinates:
 C1(H1), C2(H2), C3(H3), C4(H4), C5(H5), C6(H6), C7(H7), C8(H8), C9(H9),
 C10(H10), C14(H14), C15(H15), C16(H16), C17(H17), C18(H18)
;
_olex2_submission_special_instructions 'No special instructions were received'
_shelx_shelxl_version_number 2016/4
_shelx_space_group_comment
;
The symmetry employed for this shelxl refinement is uniquely defined
by the following loop, which should always be used as a source of
symmetry information in preference to the above space-group names.
They are only intended as comments.
;

loop_
_space_group_symop_operation_xyz
'x, y, z'
'-x+1/2, y+1/2, -z+1/2'
'-x, -y, -z'
'x-1/2, -y-1/2, z-1/2'

loop_
_atom_site_label
_atom_site_type_symbol
_atom_site_fract_x
_atom_site_fract_y
_atom_site_fract_z
_atom_site_U_iso_or_equiv
_atom_site_adp_type
_atom_site_occupancy
_atom_site_site_symmetry_order
_atom_site_calc_flag
_atom_site_refinement_flags_posn
Ho1 Ho 0.52939(2) 0.33730(2) 0.45574(2) 0.01762(5) Uani 1 1 d .
C1 C 0.3863(5) 0.1571(3) 0.3533(2) 0.0319(7) Uani 1 1 d .
H1 H 0.432577 0.075031 0.356129 0.038 Uiso 1 1 calc R
C2 C 0.4188(4) 0.2600(3) 0.30181(19) 0.0322(7) Uani 1 1 d .
H2 H 0.490424 0.258090 0.264874 0.039 Uiso 1 1 calc R
C3 C 0.3241(4) 0.3662(3) 0.3160(2) 0.0323(7) Uani 1 1 d .
H3 H 0.321274 0.446757 0.289812 0.039 Uiso 1 1 calc R
C4 C 0.2337(4) 0.3288(3) 0.3771(2) 0.0325(7) Uani 1 1 d .
H4 H 0.161547 0.380732 0.398608 0.039 Uiso 1 1 calc R
C5 C 0.2720(4) 0.1996(3) 0.3996(2) 0.0311(7) Uani 1 1 d .
H5 H 0.229145 0.150707 0.438345 0.037 Uiso 1 1 calc R
C6 C 0.7388(4) 0.1489(3) 0.4823(2) 0.0309(7) Uani 1 1 d .
H6 H 0.706942 0.067363 0.460979 0.037 Uiso 1 1 calc R
C7 C 0.8078(4) 0.2467(3) 0.4404(2) 0.0300(6) Uani 1 1 d .
H7 H 0.828877 0.241895 0.386214 0.036 Uiso 1 1 calc R
C8 C 0.8394(4) 0.3531(3) 0.4949(2) 0.0323(7) Uani 1 1 d .
H8 H 0.886212 0.431064 0.483354 0.039 Uiso 1 1 calc R
C9 C 0.7881(4) 0.3213(3) 0.5699(2) 0.0337(7) Uani 1 1 d .
H9 H 0.794508 0.375010 0.616461 0.040 Uiso 1 1 calc R
C10 C 0.7260(4) 0.1959(4) 0.5628(2) 0.0338(7) Uani 1 1 d .
H10 H 0.683718 0.151240 0.603629 0.041 Uiso 1 1 calc R
C11 C 0.5827(3) 0.5664(2) 0.42523(16) 0.0169(5) Uani 1 1 d .
C12 C 0.6298(3) 0.6654(2) 0.39617(18) 0.0207(5) Uani 1 1 d .
C13 C 0.6885(3) 0.7792(3) 0.35943(17) 0.0206(5) Uani 1 1 d .
C14 C 0.5931(4) 0.8393(3) 0.29091(19) 0.0251(6) Uani 1 1 d .
H14 H 0.491987 0.807153 0.270754 0.030 Uiso 1 1 calc R
C15 C 0.6485(4) 0.9460(3) 0.2531(2) 0.0318(7) Uani 1 1 d .
H15 H 0.584717 0.985596 0.207685 0.038 Uiso 1 1 calc R
C16 C 0.7994(4) 0.9942(3) 0.2831(2) 0.0326(7) Uani 1 1 d .
H16 H 0.836388 1.066187 0.257717 0.039 Uiso 1 1 calc R
C17 C 0.8951(4) 0.9355(3) 0.3505(2) 0.0279(6) Uani 1 1 d .
H17 H 0.996374 0.967772 0.370250 0.033 Uiso 1 1 calc R
C18 C 0.8395(4) 0.8282(3) 0.38871(19) 0.0232(6) Uani 1 1 d .
H18 H 0.903736 0.788955 0.434123 0.028 Uiso 1 1 calc R

loop_
_atom_site_aniso_label
_atom_site_aniso_U_11
_atom_site_aniso_U_22
_atom_site_aniso_U_33
_atom_site_aniso_U_23
_atom_site_aniso_U_13
_atom_site_aniso_U_12
Ho1 0.02004(7) 0.01537(7) 0.01673(7) -0.00104(4) 0.00129(5) -0.00069(4)
C1 0.0432(19) 0.0251(14) 0.0275(16) -0.0093(11) 0.0065(14) -0.0116(12)
C2 0.0412(18) 0.0364(16) 0.0195(14) -0.0069(12) 0.0068(13) -0.0139(14)
C3 0.0374(17) 0.0343(16) 0.0204(14) 0.0006(12) -0.0083(13) -0.0099(14)
C4 0.0253(15) 0.0412(18) 0.0274(16) -0.0087(13) -0.0057(13) -0.0036(12)
C5 0.0334(16) 0.0365(16) 0.0233(15) -0.0057(12) 0.0044(13) -0.0182(13)
C6 0.0339(17) 0.0236(14) 0.0367(18) 0.0016(12) 0.0098(14) 0.0083(12)
C7 0.0298(15) 0.0306(15) 0.0312(16) 0.0031(12) 0.0093(13) 0.0063(12)
C8 0.0197(14) 0.0292(15) 0.045(2) 0.0026(13) -0.0015(13) 0.0031(11)
C9 0.0272(16) 0.0389(17) 0.0306(17) -0.0043(13) -0.0068(13) 0.0141(13)
C10 0.0341(17) 0.0373(17) 0.0305(17) 0.0102(13) 0.0073(14) 0.0159(14)
C11 0.0183(11) 0.0162(10) 0.0156(11) -0.0032(8) 0.0009(9) -0.0002(9)
C12 0.0218(13) 0.0197(12) 0.0220(13) -0.0020(9) 0.0078(11) 0.0023(9)
C13 0.0261(13) 0.0183(11) 0.0179(12) -0.0002(9) 0.0055(10) 0.0028(10)
C14 0.0303(15) 0.0241(13) 0.0199(13) 0.0009(10) 0.0017(12) 0.0024(10)
C15 0.049(2) 0.0250(14) 0.0206(14) 0.0060(11) 0.0030(13) 0.0058(13)
C16 0.053(2) 0.0222(13) 0.0272(15) 0.0020(11) 0.0191(14) -0.0014(13)
C17 0.0295(15) 0.0244(13) 0.0323(16) -0.0039(11) 0.0123(13) -0.0042(11)
C18 0.0248(14) 0.0216(12) 0.0239(14) 0.0021(10) 0.0062(11) 0.0029(10)

loop_
_atom_type_symbol
_atom_type_description
_atom_type_scat_dispersion_real
_atom_type_scat_dispersion_imag
_atom_type_scat_source
C C 0.0033 0.0016 'International Tables Vol C Tables 4.2.6.8 and 6.1.1.4'
H H 0.0000 0.0000 'International Tables Vol C Tables 4.2.6.8 and 6.1.1.4'
Ho Ho -0.2175 4.6783 'International Tables Vol C Tables 4.2.6.8 and 6.1.1.4'

loop_
_exptl_crystal_face_index_h
_exptl_crystal_face_index_k
_exptl_crystal_face_index_l
_exptl_crystal_face_perp_dist
_exptl_oxdiff_crystal_face_indexfrac_h
_exptl_oxdiff_crystal_face_indexfrac_k
_exptl_oxdiff_crystal_face_indexfrac_l
_exptl_oxdiff_crystal_face_x
_exptl_oxdiff_crystal_face_y
_exptl_oxdiff_crystal_face_z
5 -2 -3 0.1397 5.0114 -1.9901 -3.0257 0.1001 0.3640 0.2294
-5 2 3 0.1397 -5.0114 1.9901 3.0257 -0.1001 -0.3640 -0.2294
0 0 -1 0.1469 -0.0002 0.0012 -1.0006 0.0030 0.0281 -0.0343
0 0 1 0.1469 0.0002 -0.0012 1.0006 -0.0030 -0.0281 0.0343
0 0 1 0.1528 0.0002 -0.0012 1.0006 -0.0030 -0.0281 0.0343
0 0 -1 0.1528 -0.0002 0.0012 -1.0006 0.0030 0.0281 -0.0343
-2 -5 -1 0.1216 -1.9883 -5.0099 -1.0172 0.3640 -0.0688 -0.1216
2 -1 5 0.1504 2.0061 -1.0036 4.9927 0.0352 -0.0282 0.3059
0 5 -3 0.0756 -0.0148 5.0108 -2.9794 -0.3337 0.0715 -0.1422
-5 -3 5 0.1412 -4.9968 -3.0195 5.0044 0.2366 -0.4074 -0.1215
1 -5 -3 0.0689 1.0151 -5.0019 -3.0273 0.3425 0.1521 -0.0003

loop_
_geom_angle_atom_site_label_1
_geom_angle_atom_site_label_2
_geom_angle_atom_site_label_3
_geom_angle
_geom_angle_site_symmetry_1
_geom_angle_site_symmetry_3
C1 Ho1 Ho1 142.85(8) . 3_666
C1 Ho1 C12 105.99(9) . 3_666
C2 Ho1 Ho1 126.07(8) . 3_666
C2 Ho1 C1 30.93(10) . .
C2 Ho1 C5 51.13(10) . .
C2 Ho1 C10 122.69(11) . .
C2 Ho1 C12 128.80(9) . 3_666
C3 Ho1 Ho1 96.68(8) . 3_666
C3 Ho1 C1 51.08(11) . .
C3 Ho1 C2 30.91(11) . .
C3 Ho1 C5 51.21(11) . .
C3 Ho1 C10 152.06(12) . .
C3 Ho1 C12 111.59(10) . 3_666
C4 Ho1 Ho1 91.92(7) . 3_666
C4 Ho1 C1 51.04(11) . .
C4 Ho1 C2 51.29(11) . .
C4 Ho1 C3 31.23(11) . .
C4 Ho1 C5 30.85(11) . .
C4 Ho1 C9 163.64(12) . .
C4 Ho1 C10 138.64(12) . .
C4 Ho1 C12 81.53(10) . 3_666
C5 Ho1 Ho1 117.10(8) . 3_666
C5 Ho1 C1 30.83(11) . .
C5 Ho1 C12 78.49(9) . 3_666
C6 Ho1 Ho1 137.57(8) . 3_666
C6 Ho1 C1 79.16(12) . .
C6 Ho1 C2 93.08(12) . .
C6 Ho1 C3 123.94(12) . .
C6 Ho1 C4 128.79(11) . .
C6 Ho1 C5 99.44(11) . .
C6 Ho1 C9 51.11(11) . .
C6 Ho1 C10 31.23(11) . .
C6 Ho1 C12 104.93(9) . 3_666
C7 Ho1 Ho1 123.17(8) . 3_666
C7 Ho1 C1 91.06(11) . .
C7 Ho1 C2 89.04(11) . .
C7 Ho1 C3 116.12(11) . .
C7 Ho1 C4 139.36(11) . .
C7 Ho1 C5 119.66(11) . .
C7 Ho1 C6 31.08(10) . .
C7 Ho1 C8 31.13(11) . .
C7 Ho1 C9 51.36(11) . .
C7 Ho1 C10 51.54(10) . .
C7 Ho1 C12 129.14(9) . 3_666
C8 Ho1 Ho1 92.89(7) . 3_666
C8 Ho1 C1 122.19(11) . .
C8 Ho1 C2 115.33(11) . .
C8 Ho1 C3 134.08(12) . .
C8 Ho1 C4 165.17(12) . .
C8 Ho1 C5 149.69(11) . .
C8 Ho1 C6 51.22(11) . .
C8 Ho1 C9 30.99(12) . .
C8 Ho1 C10 51.18(11) . .
C8 Ho1 C12 113.20(10) . 3_666
C9 Ho1 Ho1 86.48(7) . 3_666
C9 Ho1 C1 129.67(11) . .
C9 Ho1 C2 140.05(11) . .
C9 Ho1 C3 165.06(12) . .
C9 Ho1 C5 139.17(11) . .
C9 Ho1 C10 30.70(11) . .
C9 Ho1 C12 83.02(10) . 3_666
C10 Ho1 Ho1 110.94(8) . 3_666
C10 Ho1 C1 101.45(12) . .
C10 Ho1 C5 109.15(12) . .
C10 Ho1 C12 77.94(9) . 3_666
C11 Ho1 Ho1 41.34(6) 3_666 3_666
C11 Ho1 Ho1 42.13(6) . 3_666
C11 Ho1 C1 128.73(10) . .
C11 Ho1 C1 124.37(10) 3_666 .
C11 Ho1 C2 98.42(9) . .
C11 Ho1 C2 136.71(10) 3_666 .
C11 Ho1 C3 80.67(10) . .
C11 Ho1 C3 109.39(10) 3_666 .
C11 Ho1 C4 97.51(10) . .
C11 Ho1 C4 85.47(10) 3_666 .
C11 Ho1 C5 93.95(9) 3_666 .
C11 Ho1 C5 127.97(10) . .
C11 Ho1 C6 126.46(10) . .
C11 Ho1 C6 120.54(10) 3_666 .
C11 Ho1 C7 133.94(10) 3_666 .
C11 Ho1 C7 96.80(9) . .
C11 Ho1 C8 76.97(9) . .
C11 Ho1 C8 107.26(10) 3_666 .
C11 Ho1 C9 92.22(10) . .
C11 Ho1 C9 82.58(10) 3_666 .
C11 Ho1 C10 89.80(9) 3_666 .
C11 Ho1 C10 122.76(11) . .
C11 Ho1 C11 83.46(9) . 3_666
C11 Ho1 C12 107.41(8) . 3_666
C11 Ho1 C12 23.97(8) 3_666 3_666
C12 Ho1 Ho1 65.29(5) 3_666 3_666
Ho1 C1 H1 117.4 . .
C2 C1 Ho1 74.15(17) . .
C2 C1 H1 125.9 . .
C5 C1 Ho1 74.55(17) . .
C5 C1 H1 125.9 . .
C5 C1 C2 108.1(3) . .
Ho1 C2 H2 116.8 . .
C1 C2 Ho1 74.93(18) . .
C1 C2 H2 126.0 . .
C3 C2 Ho1 74.39(18) . .
C3 C2 C1 108.0(3) . .
C3 C2 H2 126.0 . .
Ho1 C3 H3 117.0 . .
C2 C3 Ho1 74.70(19) . .
C2 C3 H3 126.1 . .
C2 C3 C4 107.8(3) . .
C4 C3 Ho1 74.27(19) . .
C4 C3 H3 126.1 . .
Ho1 C4 H4 116.4 . .
C3 C4 Ho1 74.50(19) . .
C3 C4 H4 126.0 . .
C5 C4 Ho1 75.20(19) . .
C5 C4 C3 108.0(3) . .
C5 C4 H4 126.0 . .
Ho1 C5 H5 117.4 . .
C1 C5 Ho1 74.63(18) . .
C1 C5 H5 126.0 . .
C4 C5 Ho1 73.95(18) . .
C4 C5 C1 108.0(3) . .
C4 C5 H5 126.0 . .
Ho1 C6 H6 117.3 . .
C7 C6 Ho1 73.95(18) . .
C7 C6 H6 126.0 . .
C7 C6 C10 108.0(3) . .
C10 C6 Ho1 74.76(18) . .
C10 C6 H6 126.0 . .
Ho1 C7 H7 116.2 . .
C6 C7 Ho1 74.97(18) . .
C6 C7 H7 126.1 . .
C6 C7 C8 107.8(3) . .
C8 C7 Ho1 74.88(18) . .
C8 C7 H7 126.1 . .
Ho1 C8 H8 117.2 . .
C7 C8 Ho1 74.00(19) . .
C7 C8 H8 126.0 . .
C9 C8 Ho1 74.79(19) . .
C9 C8 C7 108.0(3) . .
C9 C8 H8 126.0 . .
Ho1 C9 H9 117.2 . .
C8 C9 Ho1 74.22(19) . .
C8 C9 H9 125.7 . .
C10 C9 Ho1 74.8(2) . .
C10 C9 C8 108.6(3) . .
C10 C9 H9 125.7 . .
Ho1 C10 H10 117.4 . .
C6 C10 Ho1 74.00(19) . .
C6 C10 H10 126.2 . .
C9 C10 Ho1 74.48(19) . .
C9 C10 C6 107.6(3) . .
C9 C10 H10 126.2 . .
Ho1 C11 Ho1 96.54(9) . 3_666
C12 C11 Ho1 163.8(2) . .
C12 C11 Ho1 99.50(18) . 3_666
C11 C12 Ho1 56.54(16) . 3_666
C11 C12 C13 177.6(3) . .
C13 C12 Ho1 125.84(17) . 3_666
C14 C13 C12 119.3(3) . .
C18 C13 C12 121.5(3) . .
C18 C13 C14 119.1(3) . .
C13 C14 H14 119.8 . .
C15 C14 C13 120.4(3) . .
C15 C14 H14 119.8 . .
C14 C15 H15 120.0 . .
C14 C15 C16 119.9(3) . .
C16 C15 H15 120.0 . .
C15 C16 H16 119.8 . .
C17 C16 C15 120.4(3) . .
C17 C16 H16 119.8 . .
C16 C17 H17 120.1 . .
C16 C17 C18 119.8(3) . .
C18 C17 H17 120.1 . .
C13 C18 C17 120.4(3) . .
C13 C18 H18 119.8 . .
C17 C18 H18 119.8 . .

loop_
_geom_bond_atom_site_label_1
_geom_bond_atom_site_label_2
_geom_bond_distance
_geom_bond_site_symmetry_2
Ho1 Ho1 3.7124(2) 3_666
Ho1 C1 2.643(3) .
Ho1 C2 2.633(3) .
Ho1 C3 2.629(3) .
Ho1 C4 2.626(3) .
Ho1 C5 2.642(3) .
Ho1 C6 2.623(3) .
Ho1 C7 2.610(3) .
Ho1 C8 2.621(3) .
Ho1 C9 2.628(3) .
Ho1 C10 2.633(3) .
Ho1 C11 2.506(2) 3_666
Ho1 C11 2.468(3) .
Ho1 C12 2.963(3) 3_666
C1 H1 0.9300 .
C1 C2 1.407(5) .
C1 C5 1.404(5) .
C2 H2 0.9300 .
C2 C3 1.402(5) .
C3 H3 0.9300 .
C3 C4 1.414(5) .
C4 H4 0.9300 .
C4 C5 1.401(5) .
C5 H5 0.9300 .
C6 H6 0.9300 .
C6 C7 1.402(5) .
C6 C10 1.415(5) .
C7 H7 0.9300 .
C7 C8 1.404(5) .
C8 H8 0.9300 .
C8 C9 1.402(5) .
C9 H9 0.9300 .
C9 C10 1.393(5) .
C10 H10 0.9300 .
C11 Ho1 2.506(2) 3_666
C11 C12 1.220(4) .
C12 Ho1 2.963(3) 3_666
C12 C13 1.444(4) .
C13 C14 1.402(4) .
C13 C18 1.390(4) .
C14 H14 0.9300 .
C14 C15 1.382(4) .
C15 H15 0.9300 .
C15 C16 1.388(5) .
C16 H16 0.9300 .
C16 C17 1.384(5) .
C17 H17 0.9300 .
C17 C18 1.391(4) .
C18 H18 0.9300 .

loop_
_geom_torsion_atom_site_label_1
_geom_torsion_atom_site_label_2
_geom_torsion_atom_site_label_3
_geom_torsion_atom_site_label_4
_geom_torsion
_geom_torsion_site_symmetry_1
_geom_torsion_site_symmetry_4
Ho1 C1 C2 C3 -67.6(2) . .
Ho1 C1 C5 C4 67.0(2) . .
Ho1 C2 C3 C4 -67.5(2) . .
Ho1 C3 C4 C5 -68.4(2) . .
Ho1 C4 C5 C1 -67.4(2) . .
Ho1 C6 C7 C8 68.3(2) . .
Ho1 C6 C10 C9 -67.5(2) . .
Ho1 C7 C8 C9 67.7(2) . .
Ho1 C8 C9 C10 67.6(2) . .
Ho1 C9 C10 C6 67.2(2) . .
Ho1 C11 C12 Ho1 -170.7(9) . 3_666
Ho1 C12 C13 C14 -96.1(3) 3_666 .
Ho1 C12 C13 C18 86.0(3) 3_666 .
C1 C2 C3 Ho1 68.0(2) . .
C1 C2 C3 C4 0.5(4) . .
C2 C1 C5 Ho1 -67.1(2) . .
C2 C1 C5 C4 -0.1(4) . .
C2 C3 C4 Ho1 67.8(2) . .
C2 C3 C4 C5 -0.6(4) . .
C3 C4 C5 Ho1 67.9(2) . .
C3 C4 C5 C1 0.4(4) . .
C5 C1 C2 Ho1 67.4(2) . .
C5 C1 C2 C3 -0.2(4) . .
C6 C7 C8 Ho1 -68.4(2) . .
C6 C7 C8 C9 -0.7(4) . .
C7 C6 C10 Ho1 67.0(2) . .
C7 C6 C10 C9 -0.4(4) . .
C7 C8 C9 Ho1 -67.1(2) . .
C7 C8 C9 C10 0.4(4) . .
C8 C9 C10 Ho1 -67.2(2) . .
C8 C9 C10 C6 0.0(4) . .
C10 C6 C7 Ho1 -67.6(2) . .
C10 C6 C7 C8 0.7(4) . .
C12 C13 C14 C15 -178.1(3) . .
C12 C13 C18 C17 178.0(3) . .
C13 C14 C15 C16 0.0(5) . .
C14 C13 C18 C17 0.0(4) . .
C14 C15 C16 C17 0.2(5) . .
C15 C16 C17 C18 -0.3(5) . .
C16 C17 C18 C13 0.2(4) . .
C18 C13 C14 C15 -0.1(4) . .
